data_2312511
loop_
_publ_author_name
'Abrahams, Brendan F.'
'Commons, Christopher J.'
'Hudson, Timothy A.'
'Sanchez-Arlt, Robin'

_publ_section_title
;
 Supramolecular hydrogen-bonded networks formed from copper(II)
 carboxylate dimers.
;
_journal_coeditor_code JX3083
_journal_issue 6
_journal_name_full 'Acta crystallographica. Section C, Structural chemistry'
_journal_paper_doi 10.1107/S2053229624004534
_journal_volume 80
_journal_year 2024
_chemical_formula_iupac
;
[Li (C4 H8 O2) (H2 O1)3] [Cu2 (C7 H5 O3)2 (C7 H4.5 O3)2 (H2 O)2], 2C4 H8 O2,
H2 O
;
_chemical_formula_moiety 'C4 H14 Li O5 +, C28 H23 Cu2 O14 -, 2(C4 H7 O2),, H2O'
_chemical_formula_sum 'C40 H49 Cu2 Li O24'
_chemical_formula_weight 1047.81
_chemical_name_systematic
;
Triaqua(dioxane)lithium
tris(\m-4-hydroxybenzoato)(\m-4-oxidobenzoato)bis[aquacopper(II)] dioxane
disolvate monohydrate
;
_space_group_crystal_system triclinic
_space_group_IT_number 2
_space_group_name_Hall '-P 1'
_space_group_name_H-M_alt 'P -1'
_atom_sites_solution_hydrogens mixed
_atom_sites_solution_primary dual
_audit_creation_method
;
Olex2 1.5
(compiled 2024.02.16 svn.r378c4104 for OlexSys, GUI svn.r6928)
;
_cell_angle_alpha 73.615(5)
_cell_angle_beta 79.528(6)
_cell_angle_gamma 83.412(6)
_cell_formula_units_Z 1
_cell_length_a 9.7711(8)
_cell_length_b 10.1924(6)
_cell_length_c 12.5863(7)
_cell_measurement_reflns_used 3510
_cell_measurement_temperature 100.00(11)
_cell_measurement_theta_max 75.0870
_cell_measurement_theta_min 4.6140
_cell_volume 1179.87(14)
_computing_cell_refinement
;
CrysAlis PRO (Rigaku OD, 2023)
;
_computing_data_collection
;
CrysAlis PRO (Rigaku OD, 2023)
;
_computing_data_reduction
;
CrysAlis PRO (Rigaku OD, 2023)
;
_computing_molecular_graphics
;
OLEX2 (Dolomanov <i>et al.</i>, 2009)
;
_computing_publication_material
;
OLEX2 (Dolomanov <i>et al.</i>, 2009)
;
_computing_structure_refinement
;
SHELXL2018 (Sheldrick, 2015<i>b</i>)
;
_diffrn_ambient_temperature 100.00(11)
_diffrn_detector 'Hybrid Pixel Array Detector'
_diffrn_detector_area_resol_mean 10.0000
_diffrn_measured_fraction_theta_full 0.963
_diffrn_measured_fraction_theta_max 0.961
_diffrn_measurement_device 'four-circle diffractometer'
_diffrn_measurement_device_type 'Rigaku XtaLAB Synergy Dualflex diffractometer with a HyPix detector'
_diffrn_measurement_method '\w scans'
_diffrn_radiation_monochromator mirror
_diffrn_radiation_probe x-ray
_diffrn_radiation_type 'Cu K\a'
_diffrn_radiation_wavelength 1.54184
_diffrn_reflns_av_R_equivalents 0.0697
_diffrn_reflns_av_unetI/netI 0.0725
_diffrn_reflns_limit_h_max 11
_diffrn_reflns_limit_h_min -11
_diffrn_reflns_limit_k_max 12
_diffrn_reflns_limit_k_min -12
_diffrn_reflns_limit_l_max 15
_diffrn_reflns_limit_l_min -15
_diffrn_reflns_number 10093
_diffrn_reflns_theta_full 67.684
_diffrn_reflns_theta_max 68.227
_diffrn_reflns_theta_min 4.613
_diffrn_source 'micro-focus sealed X-ray tube'
_exptl_absorpt_coefficient_mu 1.854
_exptl_absorpt_correction_T_max 1.00000
_exptl_absorpt_correction_T_min 0.60999
_exptl_absorpt_correction_type multi-scan
_exptl_absorpt_process_details
;
(CrysAlis PRO; Rigaku OD, 2023)
;
_exptl_crystal_colour 'clear blue'
_exptl_crystal_density_diffrn 1.475
_exptl_crystal_description irregular
_exptl_crystal_F_000 542
_exptl_crystal_size_max 0.14
_exptl_crystal_size_mid 0.07
_exptl_crystal_size_min 0.03
_refine_diff_density_max 1.212
_refine_diff_density_min -1.321
_refine_ls_extinction_method none
_refine_ls_goodness_of_fit_ref 1.093
_refine_ls_hydrogen_treatment mixed
_refine_ls_matrix_type full
_refine_ls_number_parameters 338
_refine_ls_number_reflns 4145
_refine_ls_number_restraints 42
_refine_ls_restrained_S_all 1.112
_refine_ls_R_factor_all 0.1141
_refine_ls_R_factor_gt 0.0893
_refine_ls_shift/su_max 0.000
_refine_ls_shift/su_mean 0.000
_refine_ls_structure_factor_coef Fsqd
_refine_ls_weighting_details 'w=1/[\s^2^(Fo^2^)+(0.1435P)^2^+2.3152P] where P=(Fo^2^+2Fc^2^)/3'
_refine_ls_weighting_scheme calc
_refine_ls_wR_factor_gt 0.2416
_refine_ls_wR_factor_ref 0.2608
_reflns_number_gt 3048
_reflns_number_total 4145
_reflns_threshold_expression 'I > 2\s(I)'
_cod_data_source_file jx3083.cif
_cod_data_source_block compound_3
_cod_original_cell_volume 1179.86(15)
_cod_database_code 2312511
_shelx_space_group_comment
;
The symmetry employed for this shelxl refinement is uniquely defined
by the following loop, which should always be used as a source of
symmetry information in preference to the above space-group names.
They are only intended as comments.
;
_shelx_estimated_absorpt_t_min 0.781
_shelx_estimated_absorpt_t_max 0.946

loop_
_space_group_symop_operation_xyz
'x, y, z'
'-x, -y, -z'

loop_
_atom_site_type_symbol
_atom_site_label
_atom_site_fract_x
_atom_site_fract_y
_atom_site_fract_z
_atom_site_U_iso_or_equiv
_atom_site_adp_type
_atom_site_calc_flag
_atom_site_occupancy
_atom_site_disorder_assembly
_atom_site_disorder_group
Cu Cu1 0.38413(8) 0.44096(8) 1.04454(7) 0.0407(3) Uani d 1 . .
O O4 0.3050(4) 0.5680(4) 0.9199(3) 0.0399(9) Uani d 1 . .
O O3 0.7321(5) -0.1046(4) 0.6841(3) 0.0462(10) Uani d 1 . .
O O2 0.6606(5) 0.4217(4) 0.8704(3) 0.0477(10) Uani d 1 . .
O O6 0.1137(4) 1.0334(5) 0.5107(3) 0.0481(11) Uani d 1 . .
O O5 0.5051(4) 0.6668(5) 0.8416(4) 0.0609(14) Uani d 1 . .
O O1 0.4633(5) 0.3197(4) 0.9507(5) 0.0602(13) Uani d 1 . .
O O7 0.2001(5) 0.3273(5) 1.1236(5) 0.0673(15) Uani d 1 . .
H H7A 0.173763 0.283559 1.077023 0.101 Uiso d 1 . .
H H7B 0.217203 0.255346 1.183695 0.101 Uiso d 1 . .
C C9 0.3070(6) 0.7543(5) 0.7571(4) 0.0366(12) Uani d 1 . .
C C5 0.6987(6) 0.0029(6) 0.7287(5) 0.0439(14) Uani d 1 . .
C C8 0.3781(6) 0.6559(5) 0.8459(4) 0.0392(13) Uani d 1 . .
C C2 0.6203(7) 0.2170(6) 0.8296(5) 0.0464(14) Uani d 1 . .
C C1 0.5794(6) 0.3279(6) 0.8863(5) 0.0473(15) Uani d 1 . .
C C10 0.1669(7) 0.7495(7) 0.7551(5) 0.0482(15) Uani d 1 . .
H H10 0.114814 0.681778 0.810525 0.058 Uiso calc 1 . .
C C7 0.7338(7) 0.2261(7) 0.7429(5) 0.0525(16) Uani d 1 . .
H H7 0.785553 0.305501 0.718947 0.063 Uiso calc 1 . .
C C12 0.1768(6) 0.9412(6) 0.5911(4) 0.0410(13) Uani d 1 . .
C C14 0.3812(6) 0.8539(6) 0.6753(5) 0.0453(14) Uani d 1 . .
H H14 0.477583 0.858547 0.675817 0.054 Uiso calc 1 . .
C C6 0.7714(7) 0.1217(7) 0.6921(5) 0.0515(16) Uani d 1 . .
H H6A 0.847165 0.130358 0.631925 0.062 Uiso calc 1 . .
C C4 0.5883(8) -0.0078(6) 0.8167(6) 0.0578(18) Uani d 1 . .
H H4 0.539242 -0.088896 0.843512 0.069 Uiso calc 1 . .
C C13 0.3165(6) 0.9466(6) 0.5929(4) 0.0429(14) Uani d 1 . .
H H13 0.368694 1.014212 0.537429 0.051 Uiso calc 1 . .
C C3 0.5500(8) 0.0985(6) 0.8652(6) 0.0590(18) Uani d 1 . .
H H3A 0.473322 0.090364 0.924595 0.071 Uiso calc 1 . .
O O8 0.0820(8) 0.2064(10) 0.9889(8) 0.125(3) Uani d 1 . .
C C11 0.1015(7) 0.8421(8) 0.6732(5) 0.0572(18) Uani d 1 . .
H H11 0.004893 0.838042 0.672981 0.069 Uiso calc 1 . .
O O10 0.6328(9) 0.5374(9) 0.4925(8) 0.116(3) Uani d 1 . .
O O9 0.0984(11) 0.2964(12) 0.7549(9) 0.146(3) Uani d 1 . .
C C20 0.6142(13) 0.4296(12) 0.4539(10) 0.104(4) Uani d 1 . .
H H20A 0.696253 0.362893 0.461404 0.125 Uiso calc 1 . .
H H20B 0.604375 0.462237 0.373547 0.125 Uiso calc 1 . .
C C17 0.0420(14) 0.3807(15) 0.8225(11) 0.121(3) Uani d 1 . .
H H17A -0.031199 0.445081 0.787530 0.145 Uiso calc 1 . .
H H17B 0.115637 0.435331 0.829864 0.145 Uiso calc 1 . .
C C18 -0.0188(13) 0.2999(15) 0.9347(10) 0.119(3) Uani d 1 . .
H H18A -0.059153 0.362762 0.981288 0.143 Uiso calc 1 . .
H H18B -0.095151 0.248610 0.927384 0.143 Uiso calc 1 . .
C C19 0.5160(16) 0.6390(12) 0.4789(13) 0.118(4) Uani d 1 . .
H H19A 0.505849 0.673732 0.398712 0.142 Uiso calc 1 . .
H H19B 0.531282 0.717240 0.506369 0.142 Uiso calc 1 . .
C C15 0.1383(18) 0.1230(17) 0.9084(15) 0.150(4) Uani d 1 . .
H H15A 0.209901 0.053351 0.940044 0.180 Uiso calc 1 . .
H H15B 0.062027 0.074383 0.897454 0.180 Uiso calc 1 . .
C C16 0.1989(19) 0.2079(18) 0.8021(16) 0.163(4) Uani d 1 . .
H H16 0.294502 0.202828 0.769955 0.195 Uiso calc 1 . .
H H3 0.78(2) -0.08(2) 0.619(8) 0.244 Uiso d 1 . .
H H6 0.029(14) 1.02(3) 0.51(3) 0.244 Uiso d 0.5 . .
O O11 0.9549(12) 0.4163(10) 0.5358(8) 0.064(3) Uani d 0.5 A -1
O O12 0.8884(13) 0.7314(10) 0.4357(7) 0.065(3) Uani d 0.5 A -1
H H12A 0.925599 0.746213 0.365501 0.097 Uiso d 0.5 A -1
H H12B 0.895816 0.807350 0.452242 0.097 Uiso d 0.5 A -1
Li Li1 0.819(3) 0.567(3) 0.5324(18) 0.058(6) Uani d 0.5 A -1
O O14 0.7460(14) 0.6145(10) 0.6690(9) 0.065(3) Uani d 0.5 A -1
H H14A 0.733666 0.559870 0.736424 0.098 Uiso d 0.5 A -1
H H14B 0.721000 0.695829 0.678221 0.098 Uiso d 0.5 A -1
O O13 0.8171(17) 0.5735(14) 0.6329(10) 0.085(4) Uani d 0.5 A 1

loop_
_atom_site_aniso_label
_atom_site_aniso_U_11
_atom_site_aniso_U_22
_atom_site_aniso_U_33
_atom_site_aniso_U_12
_atom_site_aniso_U_13
_atom_site_aniso_U_23
Cu1 0.0322(5) 0.0349(5) 0.0401(5) 0.0003(3) -0.0017(3) 0.0102(3)
O4 0.036(2) 0.041(2) 0.0295(18) 0.0003(16) 0.0006(15) 0.0068(15)
O3 0.047(2) 0.048(2) 0.0320(19) 0.0004(18) 0.0031(17) 0.0015(17)
O2 0.048(2) 0.052(2) 0.034(2) -0.0111(19) 0.0020(17) 0.0018(17)
O6 0.042(2) 0.060(2) 0.0263(18) -0.0031(19) -0.0058(16) 0.0132(17)
O5 0.035(2) 0.054(3) 0.063(3) -0.0014(18) -0.009(2) 0.033(2)
O1 0.042(3) 0.041(2) 0.086(3) -0.0046(18) 0.015(2) -0.013(2)
O7 0.034(2) 0.054(3) 0.083(3) -0.0033(19) -0.002(2) 0.027(2)
C9 0.043(3) 0.034(3) 0.024(2) 0.006(2) -0.002(2) 0.001(2)
C5 0.042(3) 0.047(3) 0.032(3) -0.001(2) -0.002(2) 0.004(2)
C8 0.037(3) 0.038(3) 0.033(3) 0.007(2) -0.003(2) 0.002(2)
C2 0.045(3) 0.040(3) 0.041(3) -0.001(2) 0.000(2) 0.007(2)
C1 0.044(3) 0.040(3) 0.043(3) 0.000(3) -0.009(3) 0.014(2)
C10 0.043(3) 0.056(3) 0.031(3) -0.005(3) -0.002(2) 0.011(2)
C7 0.056(4) 0.051(4) 0.040(3) -0.014(3) -0.001(3) 0.004(3)
C12 0.045(3) 0.047(3) 0.022(2) 0.000(2) -0.004(2) 0.002(2)
C14 0.036(3) 0.048(3) 0.041(3) 0.000(2) -0.003(2) 0.004(3)
C6 0.051(4) 0.062(4) 0.032(3) -0.014(3) 0.005(3) 0.000(3)
C4 0.060(4) 0.041(3) 0.055(4) -0.008(3) 0.018(3) 0.000(3)
C13 0.041(3) 0.045(3) 0.030(3) -0.003(2) -0.003(2) 0.008(2)
C3 0.057(4) 0.042(3) 0.061(4) -0.006(3) 0.019(3) -0.003(3)
O8 0.069(4) 0.161(6) 0.140(6) 0.012(4) -0.011(4) -0.045(5)
C11 0.037(3) 0.079(5) 0.037(3) -0.010(3) -0.005(2) 0.017(3)
O10 0.095(5) 0.108(6) 0.159(8) 0.001(4) -0.029(5) -0.056(5)
O9 0.117(6) 0.190(7) 0.144(6) -0.016(5) 0.038(5) -0.101(6)
C20 0.116(9) 0.103(8) 0.089(7) 0.030(7) 0.002(6) -0.045(6)
C17 0.097(6) 0.166(8) 0.119(6) 0.009(6) -0.005(5) -0.083(6)
C18 0.076(5) 0.181(7) 0.111(6) 0.030(5) -0.012(5) -0.075(6)
C19 0.139(11) 0.087(7) 0.135(11) 0.001(7) -0.009(9) -0.050(7)
C15 0.111(7) 0.142(8) 0.184(8) -0.004(6) 0.031(6) -0.057(7)
C16 0.129(8) 0.169(8) 0.179(8) 0.002(6) 0.056(7) -0.083(7)
O11 0.078(7) 0.052(5) 0.051(5) -0.006(5) 0.005(5) -0.003(4)
O12 0.095(8) 0.057(6) 0.034(4) -0.014(5) 0.007(5) -0.008(4)
Li1 0.072(16) 0.068(14) 0.034(10) -0.007(11) 0.000(10) -0.018(10)
O14 0.097(9) 0.046(5) 0.041(5) -0.015(6) 0.006(6) -0.001(4)
O13 0.112(11) 0.079(8) 0.054(7) -0.003(7) 0.022(7) -0.022(6)

loop_
_atom_type_symbol
_atom_type_description
_atom_type_scat_dispersion_real
_atom_type_scat_dispersion_imag
_atom_type_scat_source
C C 0.0181 0.0091 'International Tables Vol C Tables 4.2.6.8 and 6.1.1.4'
H H 0.0000 0.0000 'International Tables Vol C Tables 4.2.6.8 and 6.1.1.4'
Cu Cu -1.9646 0.5888 'International Tables Vol C Tables 4.2.6.8 and 6.1.1.4'
Li Li 0.0008 0.0003 'International Tables Vol C Tables 4.2.6.8 and 6.1.1.4'
O O 0.0492 0.0322 'International Tables Vol C Tables 4.2.6.8 and 6.1.1.4'

loop_
_geom_angle_atom_site_label_1
_geom_angle_atom_site_label_2
_geom_angle_atom_site_label_3
_geom_angle_site_symmetry_1
_geom_angle_site_symmetry_3
_geom_angle
_geom_angle_publ_flag
O4 Cu1 O2 . 2_667 89.60(17) ?
O4 Cu1 O5 . 2_667 169.14(17) ?
O4 Cu1 O7 . . 97.95(18) ?
O2 Cu1 O5 2_667 2_667 88.7(2) ?
O2 Cu1 O7 2_667 . 95.2(2) ?
O5 Cu1 O7 2_667 . 92.89(18) ?
O1 Cu1 O4 . . 90.9(2) ?
O1 Cu1 O2 . 2_667 168.96(18) ?
O1 Cu1 O5 . 2_667 88.7(2) ?
O1 Cu1 O7 . . 95.7(2) ?
C8 O4 Cu1 . . 121.3(4) ?
C5 O3 H3 . . 112(10) ?
C1 O2 Cu1 . 2_667 120.0(4) ?
C12 O6 H6 . . 115(5) ?
C8 O5 Cu1 . 2_667 124.2(3) ?
C1 O1 Cu1 . . 126.8(5) ?
Cu1 O7 H7A . . 111.6 ?
Cu1 O7 H7B . . 112.4 ?
H7A O7 H7B . . 101.9 ?
C10 C9 C8 . . 121.2(5) ?
C10 C9 C14 . . 118.6(5) ?
C14 C9 C8 . . 120.2(5) ?
O3 C5 C6 . . 123.2(5) ?
O3 C5 C4 . . 117.8(6) ?
C4 C5 C6 . . 119.0(6) ?
O4 C8 C9 . . 117.7(5) ?
O5 C8 O4 . . 125.1(5) ?
O5 C8 C9 . . 117.2(5) ?
C7 C2 C1 . . 121.5(6) ?
C3 C2 C1 . . 120.1(5) ?
C3 C2 C7 . . 118.3(6) ?
O2 C1 O1 . . 124.0(6) ?
O2 C1 C2 . . 119.7(5) ?
O1 C1 C2 . . 116.3(6) ?
C9 C10 H10 . . 119.6 ?
C9 C10 C11 . . 120.8(5) ?
C11 C10 H10 . . 119.6 ?
C2 C7 H7 . . 119.6 ?
C6 C7 C2 . . 120.8(6) ?
C6 C7 H7 . . 119.6 ?
O6 C12 C13 . . 119.9(5) ?
O6 C12 C11 . . 120.8(6) ?
C13 C12 C11 . . 119.3(5) ?
C9 C14 H14 . . 119.6 ?
C13 C14 C9 . . 120.9(6) ?
C13 C14 H14 . . 119.6 ?
C5 C6 H6A . . 119.9 ?
C7 C6 C5 . . 120.1(6) ?
C7 C6 H6A . . 119.9 ?
C5 C4 H4 . . 119.9 ?
C3 C4 C5 . . 120.2(6) ?
C3 C4 H4 . . 119.9 ?
C12 C13 C14 . . 120.2(5) ?
C12 C13 H13 . . 119.9 ?
C14 C13 H13 . . 119.9 ?
C2 C3 H3A . . 119.3 ?
C4 C3 C2 . . 121.4(6) ?
C4 C3 H3A . . 119.3 ?
C18 O8 C15 . . 103.7(11) ?
C10 C11 C12 . . 120.2(6) ?
C10 C11 H11 . . 119.9 ?
C12 C11 H11 . . 119.9 ?
C20 O10 C19 . . 110.9(10) ?
C20 O10 Li1 . . 123.0(10) ?
C19 O10 Li1 . . 124.9(10) ?
C16 O9 C17 . . 109.9(12) ?
O10 C20 H20A . . 109.8 ?
O10 C20 H20B . . 109.8 ?
O10 C20 C19 . 2_666 109.2(9) ?
H20A C20 H20B . . 108.3 ?
C19 C20 H20A 2_666 . 109.8 ?
C19 C20 H20B 2_666 . 109.8 ?
O9 C17 H17A . . 109.5 ?
O9 C17 H17B . . 109.5 ?
O9 C17 C18 . . 110.9(12) ?
H17A C17 H17B . . 108.0 ?
C18 C17 H17A . . 109.5 ?
C18 C17 H17B . . 109.5 ?
O8 C18 C17 . . 111.8(10) ?
O8 C18 H18A . . 109.3 ?
O8 C18 H18B . . 109.3 ?
C17 C18 H18A . . 109.3 ?
C17 C18 H18B . . 109.3 ?
H18A C18 H18B . . 107.9 ?
O10 C19 C20 . 2_666 107.7(10) ?
O10 C19 H19A . . 110.2 ?
O10 C19 H19B . . 110.2 ?
C20 C19 H19A 2_666 . 110.2 ?
C20 C19 H19B 2_666 . 110.2 ?
H19A C19 H19B . . 108.5 ?
O8 C15 H15A . . 109.4 ?
O8 C15 H15B . . 109.4 ?
H15A C15 H15B . . 108.0 ?
C16 C15 O8 . . 111.1(13) ?
C16 C15 H15A . . 109.4 ?
C16 C15 H15B . . 109.4 ?
O9 C16 C15 . . 109.4(14) ?
O9 C16 H16 . . 125.3 ?
C15 C16 H16 . . 125.3 ?
H12A O12 H12B . . 104.5 ?
Li1 O12 H12A . . 127.5 ?
Li1 O12 H12B . . 127.9 ?
O11 Li1 O10 . . 114.4(12) ?
O12 Li1 O10 . . 109.6(13) ?
O12 Li1 O11 . . 111.6(13) ?
O12 Li1 O14 . . 103.7(12) ?
O14 Li1 O10 . . 97.5(12) ?
O14 Li1 O11 . . 118.6(13) ?
O13 Li1 O10 . . 116.5(17) ?
O13 Li1 O11 . . 97.0(17) ?
O13 Li1 O12 . . 107.0(16) ?
O13 Li1 O14 . . 23.3(9) ?
Li1 O14 H14A . . 127.6 ?
Li1 O14 H14B . . 127.8 ?
H14A O14 H14B . . 104.5 ?
O13 O14 Li1 . . 34.7(14) ?
O13 O14 H14A . . 104.0 ?
O13 O14 H14B . . 138.1 ?
O14 O13 Li1 . . 122(2) ?

loop_
_geom_bond_atom_site_label_1
_geom_bond_atom_site_label_2
_geom_bond_site_symmetry_2
_geom_bond_distance
_geom_bond_publ_flag
Cu1 O4 . 1.949(4) ?
Cu1 O2 2_667 1.958(5) ?
Cu1 O5 2_667 1.959(4) ?
Cu1 O1 . 1.948(5) ?
Cu1 O7 . 2.178(4) ?
O4 C8 . 1.271(7) ?
O3 C5 . 1.349(8) ?
O3 H3 . 0.850(15) ?
O2 C1 . 1.263(8) ?
O6 C12 . 1.358(7) ?
O6 H6 . 0.85(2) ?
O5 C8 . 1.248(7) ?
O1 C1 . 1.265(8) ?
O7 H7A . 0.9149 ?
O7 H7B . 0.9178 ?
C9 C8 . 1.491(7) ?
C9 C10 . 1.381(9) ?
C9 C14 . 1.387(8) ?
C5 C6 . 1.395(9) ?
C5 C4 . 1.389(9) ?
C2 C1 . 1.481(9) ?
C2 C7 . 1.398(9) ?
C2 C3 . 1.380(9) ?
C10 H10 . 0.9500 ?
C10 C11 . 1.384(8) ?
C7 H7 . 0.9500 ?
C7 C6 . 1.373(10) ?
C12 C13 . 1.377(9) ?
C12 C11 . 1.390(8) ?
C14 H14 . 0.9500 ?
C14 C13 . 1.384(8) ?
C6 H6A . 0.9500 ?
C4 H4 . 0.9500 ?
C4 C3 . 1.372(10) ?
C13 H13 . 0.9500 ?
C3 H3A . 0.9500 ?
O8 C18 . 1.415(15) ?
O8 C15 . 1.492(16) ?
C11 H11 . 0.9500 ?
O10 C20 . 1.363(13) ?
O10 C19 . 1.451(15) ?
O10 Li1 . 2.05(3) ?
O9 C17 . 1.379(13) ?
O9 C16 . 1.36(2) ?
C20 H20A . 0.9900 ?
C20 H20B . 0.9900 ?
C20 C19 2_666 1.517(18) ?
C17 H17A . 0.9900 ?
C17 H17B . 0.9900 ?
C17 C18 . 1.476(18) ?
C18 H18A . 0.9900 ?
C18 H18B . 0.9900 ?
C19 H19A . 0.9900 ?
C19 H19B . 0.9900 ?
C15 H15A . 0.9900 ?
C15 H15B . 0.9900 ?
C15 C16 . 1.44(2) ?
C16 H16 . 0.9500 ?
O11 Li1 . 1.91(3) ?
O12 H12A . 0.8696 ?
O12 H12B . 0.8703 ?
O12 Li1 . 1.89(3) ?
Li1 O14 . 1.91(2) ?
Li1 O13 . 1.28(3) ?
O14 H14A . 0.8699 ?
O14 H14B . 0.8705 ?
O14 O13 . 0.889(14) ?

loop_
_geom_torsion_atom_site_label_1
_geom_torsion_atom_site_label_2
_geom_torsion_atom_site_label_3
_geom_torsion_atom_site_label_4
_geom_torsion_site_symmetry_1
_geom_torsion_site_symmetry_2
_geom_torsion_site_symmetry_3
_geom_torsion_site_symmetry_4
_geom_torsion
_geom_torsion_publ_flag
Cu1 O4 C8 O5 . . . . 3.3(8) ?
Cu1 O4 C8 C9 . . . . -176.6(4) ?
Cu1 O2 C1 O1 2_667 . . . 4.2(8) ?
Cu1 O2 C1 C2 2_667 . . . -174.3(4) ?
Cu1 O5 C8 O4 2_667 . . . -5.0(9) ?
Cu1 O5 C8 C9 2_667 . . . 174.9(4) ?
Cu1 O1 C1 O2 . . . . -2.6(9) ?
Cu1 O1 C1 C2 . . . . 175.9(4) ?
O3 C5 C6 C7 . . . . -178.5(6) ?
O3 C5 C4 C3 . . . . 180.0(6) ?
O6 C12 C13 C14 . . . . 179.3(6) ?
O6 C12 C11 C10 . . . . -179.5(6) ?
C9 C10 C11 C12 . . . . 0.4(11) ?
C9 C14 C13 C12 . . . . 0.0(10) ?
C5 C4 C3 C2 . . . . -1.0(12) ?
C8 C9 C10 C11 . . . . 179.2(6) ?
C8 C9 C14 C13 . . . . -179.5(5) ?
C2 C7 C6 C5 . . . . -1.8(10) ?
C1 C2 C7 C6 . . . . 179.2(6) ?
C1 C2 C3 C4 . . . . -177.9(7) ?
C10 C9 C8 O4 . . . . -0.3(8) ?
C10 C9 C8 O5 . . . . 179.8(6) ?
C10 C9 C14 C13 . . . . -0.2(9) ?
C7 C2 C1 O2 . . . . -12.2(9) ?
C7 C2 C1 O1 . . . . 169.3(6) ?
C7 C2 C3 C4 . . . . -0.7(11) ?
C14 C9 C8 O4 . . . . 178.9(5) ?
C14 C9 C8 O5 . . . . -0.9(8) ?
C14 C9 C10 C11 . . . . 0.0(10) ?
C6 C5 C4 C3 . . . . 1.4(11) ?
C4 C5 C6 C7 . . . . 0.0(10) ?
C13 C12 C11 C10 . . . . -0.5(11) ?
C3 C2 C1 O2 . . . . 164.9(6) ?
C3 C2 C1 O1 . . . . -13.7(9) ?
C3 C2 C7 C6 . . . . 2.1(10) ?
O8 C15 C16 O9 . . . . -64(2) ?
C11 C12 C13 C14 . . . . 0.3(10) ?
O10 Li1 O13 O14 . . . . -38(3) ?
O9 C17 C18 O8 . . . . 59.4(16) ?
C20 O10 C19 C20 . . . 2_666 60.5(14) ?
C17 O9 C16 C15 . . . . 61.7(18) ?
C18 O8 C15 C16 . . . . 59.6(18) ?
C19 O10 C20 C19 . . . 2_666 -61.4(15) ?
C15 O8 C18 C17 . . . . -56.5(14) ?
C16 O9 C17 C18 . . . . -59.2(16) ?
O11 Li1 O13 O14 . . . . -159.6(17) ?
O12 Li1 O13 O14 . . . . 85(2) ?
Li1 O10 C20 C19 . . . 2_666 130.4(12) ?
Li1 O10 C19 C20 . . . 2_666 -131.6(12) ?
